data_4086239
loop_
_publ_author_name
'Canal, J.P.'
'Yap, G.P.A.'
'Pomeroy, R.K.'

_publ_section_title
;
 The Re Os4 (mue-H) (C O)n (n= 19, 18, 16) clusters
;
_journal_name_full Organometallics
_journal_page_first 3439
_journal_page_last 3447
_journal_volume 22
_journal_year 2003
_chemical_formula_sum 'C19 H O19 Os4 Re'
_chemical_name_systematic
;
(H ((C O)4 Os)2 ((C O)3 Os) ((Re (C O)5) Os (C O)3))
;
_space_group_IT_number 2
_symmetry_space_group_name_Hall '-P 1'
_symmetry_space_group_name_H-M 'P -1'
_cell_angle_alpha 72.652
_cell_angle_beta 67.689
_cell_angle_gamma 87.151
_cell_formula_units_Z 4
_cell_length_a 12.762
_cell_length_b 15.661
_cell_length_c 16.031
_cell_volume 2822.022
_citation_journal_id_ASTM ORGND7
_cod_data_source_file Canal_ORGND7_2003_869.cif
_cod_data_source_block C19H1O19Os4Re1
_cod_original_formula_sum 'C19 H1 O19 Os4 Re1'
_cod_database_code 4086239

loop_
_symmetry_equiv_pos_as_xyz
x,y,z
-x,-y,-z

loop_
_atom_site_label
_atom_site_type_symbol
_atom_site_fract_x
_atom_site_fract_y
_atom_site_fract_z
_atom_site_occupancy
_atom_site_U_iso_or_equiv
Os8 Os 0.5074 0.854 0.7049 1 0.0
C13 C 0.533 0.542 0.182 1 0.0
C4 C 0.1675 0.7975 0.1453 1 0.0
C17 C 0.0036 0.6048 0.0343 1 0.0
O32 O 0.0639 0.9753 0.8953 1 0.0
C35 C 0.257 0.7973 0.8818 1 0.0
C21 C 0.9242 0.7698 0.7766 1 0.0
O14 O 0.8002 0.5518 -0.0454 1 0.0
O33 O 0.1995 0.8262 0.6685 1 0.0
O13 O 0.4431 0.5366 0.1941 1 0.0
O35 O 0.2277 0.7339 0.9455 1 0.0
C36 C 0.5566 0.9609 0.5959 1 0.0
Re2 Re 0.895 0.8024 0.6588 1 0.0
O21 O 0.9455 0.7522 0.8448 1 0.0
C7 C 0.9211 0.7747 0.2677 1 0.0
O3 O 0.0865 0.8457 0.3639 1 0.0
O28 O 0.6145 0.0382 0.9101 1 0.0
C3 C 0.1175 0.7947 0.3282 1 0.0
C9 C 0.6834 0.6284 0.4378 1 0.0
C34 C 0.3297 0.0186 0.6802 1 0.0
Os7 Os 0.287 0.9092 0.7801 1 0.0
Os3 Os 0.6927 0.5711 0.1525 1 0.0
O23 O 0.8157 0.853 0.4897 1 0.0
C37 C 0.4735 0.7421 0.798 1 0.0
O19 O 0.9486 0.4183 0.2209 1 0.0
C30 C 0.5154 0.0666 0.7254 1 0.0
C32 C 0.1445 0.9507 0.8508 1 0.0
O24 O 0.7428 0.6229 0.7313 1 0.0
C20 C 0.0314 0.7539 0.5891 1 0.0
C23 C 0.8474 0.8407 0.5481 1 0.0
C19 C 0.9305 0.4878 0.1974 1 0.0
C26 C 0.7498 0.9959 0.6371 1 0.0
O27 O 0.6483 0.7127 0.9096 1 0.0
O38 O 0.4876 0.7579 0.5728 1 0.0
O1 O 0.4261 0.7579 0.2044 1 0.0
C15 C 0.684 0.6972 0.0997 1 0.0
C33 C 0.23 0.8579 0.7081 1 0.0
C28 C 0.5623 0.0029 0.8798 1 0.0
O15 O 0.6692 0.7701 0.0656 1 0.0
O30 O 0.5468 0.1323 0.6621 1 0.0
C27 C 0.6628 0.7809 0.8526 1 0.0
O16 O 0.7151 0.3701 0.2362 1 0.0
O26 O 0.7911 0.0516 0.5718 1 0.0
Os5 Os 0.6949 0.8912 0.7524 1 0.0
C1 C 0.3301 0.7418 0.2223 1 0.0
O7 O 0.904 0.8504 0.251 1 0.0
C16 C 0.708 0.4435 0.2068 1 0.0
C22 C 0.9765 0.9209 0.6185 1 0.0
C2 C 0.1749 0.6098 0.37 1 0.0
O37 O 0.4552 0.6659 0.8516 1 0.0
C14 C 0.758 0.554 0.0304 1 0.0
Os1 Os 0.9379 0.6492 0.3066 1 0.0
Os4 Os 0.904 0.6142 0.151 1 0.0
O20 O 0.1112 0.7266 0.5452 1 0.0
C5 C 0.2201 0.6181 0.1782 1 0.0
O10 O 0.4487 0.5683 0.383 1 0.0
O22 O 0.0326 0.9859 0.5979 1 0.0
C18 C 0.9021 0.7448 0.0909 1 0.0
O31 O 0.4161 0.783 0.9958 1 0.0
O6 O 0.9001 0.6604 0.5006 1 0.0
H2 H 0.672 0.838 0.66 1 0.0
C38 C 0.4941 0.794 0.623 1 0.0
O34 O 0.346 0.0868 0.6186 1 0.0
C24 C 0.8098 0.6855 0.7049 1 0.0
C6 C 0.9113 0.6607 0.4254 1 0.0
C29 C 0.331 0.0106 0.9059 1 0.0
Re1 Re 0.1773 0.7057 0.255 1 0.0
C10 C 0.5402 0.5794 0.3579 1 0.0
H1 H 0.031 0.611 0.193 1 0.0
C8 C 0.9815 0.5289 0.3419 1 0.0
O9 O 0.6601 0.6361 0.5102 1 0.0
O2 O 0.1736 0.5578 0.4356 1 0.0
C12 C 0.7255 0.4785 0.3731 1 0.0
O8 O 0.0114 0.4587 0.3643 1 0.0
O17 O 0.0641 0.6012 -0.04 1 0.0
C25 C 0.7832 0.9324 0.8013 1 0.0
O18 O 0.9078 0.8167 0.0558 1 0.0
O11 O 0.6865 0.8075 0.2348 1 0.0
O12 O 0.7358 0.4056 0.4088 1 0.0
Os6 Os 0.466 0.961 0.8346 1 0.0
O25 O 0.8455 0.9611 0.8294 1 0.0
Os2 Os 0.7009 0.6046 0.3223 1 0.0
C11 C 0.6945 0.7324 0.2662 1 0.0
C31 C 0.434 0.8484 0.9334 1 0.0
O5 O 0.2406 0.5727 0.1343 1 0.0
O4 O 0.1585 0.8509 0.0793 1 0.0
O36 O 0.59 0.0192 0.5285 1 0.0
O29 O 0.2588 0.0401 0.951 1 0.0
